data_4505466
loop_
_publ_author_name
'Yang, En-Cui'
'Ding, Bo'
'Liu, Zhong-Yi'
'Yang, You-Li'
'Zhao, Xiao-Jun'

_publ_section_title
;
 Structural Transformation from a Discrete CuII4Cluster to Two Extended
 CuII4+ CuII1Chain-Based Three-Dimensional Frameworks by Changing the
 Spacer Functionality: Synthesis, Crystal Structures, and Magnetic
 Properties
;
_journal_issue 3
_journal_name_full 'Crystal Growth &amp; Design'
_journal_page_first 1185
_journal_paper_doi 10.1021/cg2011666
_journal_volume 12
_journal_year 2012
_chemical_formula_sum 'C12 H8.13 Cu2.5 N3 O10.06'
_chemical_formula_weight 514.19
_chemical_name_systematic
; 
 ? 
;
_space_group_IT_number 15
_symmetry_cell_setting monoclinic
_symmetry_space_group_name_Hall '-C 2yc'
_symmetry_space_group_name_H-M 'C 1 2/c 1'
_atom_sites_solution_hydrogens geom
_atom_sites_solution_primary direct
_atom_sites_solution_secondary difmap
_audit_creation_method SHELXL-97
_cell_angle_alpha 90.00
_cell_angle_beta 108.9780(10)
_cell_angle_gamma 90.00
_cell_formula_units_Z 8
_cell_length_a 26.685(2)
_cell_length_b 7.4317(6)
_cell_length_c 15.7589(12)
_cell_measurement_reflns_used 3824
_cell_measurement_temperature 150(2)
_cell_measurement_theta_max 28.23
_cell_measurement_theta_min 2.68
_cell_volume 2955.3(4)
_computing_cell_refinement 'Bruker SAINT'
_computing_data_collection 'Bruker APEX2'
_computing_data_reduction 'Bruker SAINT'
_computing_molecular_graphics 'Bruker SHELXTL'
_computing_publication_material 'Bruker SHELXTL'
_computing_structure_refinement 'SHELXL-97 (Sheldrick, 1997)'
_computing_structure_solution 'SHELXS-97 (Sheldrick, 1990)'
_diffrn_ambient_temperature 150(2)
_diffrn_measured_fraction_theta_full 0.998
_diffrn_measured_fraction_theta_max 0.998
_diffrn_measurement_device_type 'Bruker APEX-II CCD'
_diffrn_measurement_method '\f and \w scans'
_diffrn_radiation_monochromator graphite
_diffrn_radiation_source 'fine-focus sealed tube'
_diffrn_radiation_type MoK\a
_diffrn_radiation_wavelength 0.71073
_diffrn_reflns_av_R_equivalents 0.0253
_diffrn_reflns_av_sigmaI/netI 0.0288
_diffrn_reflns_limit_h_max 31
_diffrn_reflns_limit_h_min -31
_diffrn_reflns_limit_k_max 8
_diffrn_reflns_limit_k_min -7
_diffrn_reflns_limit_l_max 13
_diffrn_reflns_limit_l_min -18
_diffrn_reflns_number 7182
_diffrn_reflns_theta_full 25.01
_diffrn_reflns_theta_max 25.01
_diffrn_reflns_theta_min 1.61
_diffrn_standards_number 0
_exptl_absorpt_coefficient_mu 3.649
_exptl_absorpt_correction_T_max 0.9784
_exptl_absorpt_correction_T_min 0.9473
_exptl_absorpt_correction_type multi-scan
_exptl_absorpt_process_details SADABS
_exptl_crystal_colour BLUE
_exptl_crystal_density_diffrn 2.311
_exptl_crystal_density_meas ?
_exptl_crystal_density_method 'not measured'
_exptl_crystal_description BLOCK
_exptl_crystal_F_000 2033
_exptl_crystal_size_max 0.02
_exptl_crystal_size_mid 0.01
_exptl_crystal_size_min 0.01
_refine_diff_density_max 0.443
_refine_diff_density_min -0.525
_refine_diff_density_rms 0.130
_refine_ls_extinction_method none
_refine_ls_goodness_of_fit_ref 1.067
_refine_ls_hydrogen_treatment constr
_refine_ls_matrix_type full
_refine_ls_number_parameters 255
_refine_ls_number_reflns 2605
_refine_ls_number_restraints 0
_refine_ls_restrained_S_all 1.067
_refine_ls_R_factor_all 0.0324
_refine_ls_R_factor_gt 0.0235
_refine_ls_shift/su_max 0.001
_refine_ls_shift/su_mean 0.000
_refine_ls_structure_factor_coef Fsqd
_refine_ls_weighting_details 'calc w=1/[\s^2^(Fo^2^)+(0.0549P)^2^+0.0000P] where P=(Fo^2^+2Fc^2^)/3'
_refine_ls_weighting_scheme calc
_refine_ls_wR_factor_gt 0.0656
_refine_ls_wR_factor_ref 0.0829
_reflns_number_gt 2225
_reflns_number_total 2605
_reflns_threshold_expression >2sigma(I)
_cod_data_source_file cg2011666_si_004.cif
_cod_data_source_block n100707a
_cod_depositor_comments
;
The following automatic conversions were performed:

'_symmetry_cell_setting' value 'Monoclinic' changed to 'monoclinic'
according to /home/saulius/struct/CIF-dictionaries/cif_core.dic
dictionary named 'cif_core.dic' version 2.4.1 from
2010-06-29.

'_exptl_absorpt_correction_type' value 'MULTI-SCAN'
changed to 'multi-scan' according to
/home/saulius/struct/CIF-dictionaries/cif_core.dic dictionary named
'cif_core.dic' version 2.4.1 from 2010-06-29.

Automatic conversion script
Id: cif_fix_values 1715 2011-07-08 13:25:40Z adriana 

The following automatic conversions were performed:

'_exptl_crystal_density_meas' value 'NONE' was changed to '?' - the
value is perceived as not measured.

Automatic conversion script
Id: cif_fix_values 3008 2015-01-20 13:52:24Z robertas 
;
_cod_original_cell_volume 2955.4(4)
_cod_original_sg_symbol_H-M C2/c
_cod_original_formula_sum 'C12 H8.13 Cu2.50 N3 O10.06'
_cod_database_code 4505466

loop_
_symmetry_equiv_pos_as_xyz
'x, y, z'
'-x, y, -z+1/2'
'x+1/2, y+1/2, z'
'-x+1/2, y+1/2, -z+1/2'
'-x, -y, -z'
'x, -y, z-1/2'
'-x+1/2, -y+1/2, -z'
'x+1/2, -y+1/2, z-1/2'

loop_
_atom_site_label
_atom_site_type_symbol
_atom_site_fract_x
_atom_site_fract_y
_atom_site_fract_z
_atom_site_U_iso_or_equiv
_atom_site_adp_type
_atom_site_occupancy
_atom_site_symmetry_multiplicity
_atom_site_calc_flag
_atom_site_refinement_flags
Cu1 Cu 0.137765(16) 0.24593(6) 0.41975(3) 0.00733(14) Uani 1 1 d .
Cu2 Cu 0.251955(15) 0.13210(6) 0.41502(3) 0.00733(14) Uani 1 1 d .
Cu3 Cu 0.0000 0.48590(8) 0.2500 0.00820(16) Uani 1 2 d S
N1 N 0.13781(12) 0.2499(4) 0.54717(19) 0.0095(6) Uani 1 1 d .
N2 N 0.18430(12) 0.2886(4) 0.61465(19) 0.0096(6) Uani 1 1 d .
N3 N 0.12312(12) 0.2334(4) 0.6746(2) 0.0116(7) Uani 1 1 d .
H3 H 0.1069 0.2182 0.7146 0.014 Uiso 1 1 calc R
O1 O 0.21211(9) 0.1399(3) 0.28636(15) 0.0110(5) Uani 1 1 d .
O2 O 0.13589(10) 0.2565(3) 0.29500(16) 0.0121(6) Uani 1 1 d .
O3 O 0.04237(9) 0.4868(3) 0.17121(15) 0.0112(5) Uani 1 1 d .
O4 O 0.02951(10) 0.1906(4) 0.17541(17) 0.0143(6) Uani 1 1 d .
O5 O 0.06459(9) 0.5006(3) -0.14554(15) 0.0098(5) Uani 1 1 d .
O6 O 0.08174(10) 0.2233(3) -0.18521(16) 0.0108(5) Uani 1 1 d .
O7 O 0.19804(9) -0.0030(3) -0.05065(15) 0.0085(5) Uani 1 1 d .
O8 O 0.20417(10) 0.2795(3) -0.09643(16) 0.0107(5) Uani 1 1 d .
O9 O 0.20477(9) 0.3681(3) 0.46039(15) 0.0085(5) Uani 1 1 d .
H9 H 0.1961 0.4673 0.4327 0.013 Uiso 1 1 d R
O10 O 0.07334(9) 0.0991(3) 0.38718(15) 0.0098(5) Uani 1 1 d .
H10A H 0.0419 0.1366 0.3621 0.015 Uiso 1 1 d R
H10B H 0.0763 0.0070 0.3572 0.015 Uiso 1 1 d R
C1 C 0.17394(15) 0.2776(5) 0.6911(2) 0.0109(8) Uani 1 1 d .
H1 H 0.1989 0.2981 0.7490 0.013 Uiso 1 1 calc R
C2 C 0.10162(15) 0.2164(5) 0.5851(2) 0.0121(8) Uani 1 1 d .
H2 H 0.0658 0.1851 0.5540 0.015 Uiso 1 1 calc R
C3 C 0.14424(14) 0.2278(5) 0.1524(2) 0.0082(7) Uani 1 1 d .
C4 C 0.09347(14) 0.2983(5) 0.1123(2) 0.0089(7) Uani 1 1 d .
C5 C 0.07643(14) 0.3405(5) 0.0220(2) 0.0094(7) Uani 1 1 d .
H5 H 0.0427 0.3950 -0.0043 0.011 Uiso 1 1 calc R
C6 C 0.10815(13) 0.3040(5) -0.0308(2) 0.0070(7) Uani 1 1 d .
C7 C 0.15713(14) 0.2207(4) 0.0070(2) 0.0075(7) Uani 1 1 d .
C8 C 0.17573(14) 0.1867(5) 0.0987(2) 0.0086(7) Uani 1 1 d .
H8 H 0.2099 0.1355 0.1253 0.010 Uiso 1 1 calc R
C9 C 0.16597(14) 0.2048(5) 0.2526(2) 0.0093(7) Uani 1 1 d .
C10 C 0.05281(14) 0.3243(5) 0.1589(2) 0.0112(8) Uani 1 1 d .
C11 C 0.08417(13) 0.3450(5) -0.1289(2) 0.0080(7) Uani 1 1 d .
C12 C 0.18933(13) 0.1669(5) -0.0523(2) 0.0079(7) Uani 1 1 d .
O11 O 0.0000 0.0000 0.5000 0.041(10) Uani 0.13 2 d SP

loop_
_atom_site_aniso_label
_atom_site_aniso_U_11
_atom_site_aniso_U_22
_atom_site_aniso_U_33
_atom_site_aniso_U_23
_atom_site_aniso_U_13
_atom_site_aniso_U_12
Cu1 0.0078(2) 0.0110(3) 0.0032(2) -0.00064(16) 0.00191(18) -0.00087(16)
Cu2 0.0070(2) 0.0113(3) 0.0035(2) 0.00050(17) 0.00132(17) -0.00097(16)
Cu3 0.0085(3) 0.0116(3) 0.0049(3) 0.000 0.0028(2) 0.000
N1 0.0084(15) 0.0109(17) 0.0083(15) -0.0023(12) 0.0014(13) -0.0027(11)
N2 0.0109(16) 0.0126(16) 0.0032(14) -0.0013(12) -0.0007(12) -0.0013(12)
N3 0.0134(16) 0.0177(18) 0.0060(15) 0.0016(13) 0.0062(13) 0.0003(13)
O1 0.0086(12) 0.0164(14) 0.0081(12) 0.0018(11) 0.0027(10) 0.0036(10)
O2 0.0112(13) 0.0188(15) 0.0071(12) -0.0004(11) 0.0041(11) 0.0015(10)
O3 0.0108(13) 0.0175(15) 0.0062(12) -0.0006(10) 0.0041(10) 0.0031(11)
O4 0.0096(13) 0.0181(14) 0.0156(14) 0.0024(11) 0.0045(11) -0.0028(11)
O5 0.0113(13) 0.0121(14) 0.0050(12) 0.0006(10) 0.0013(10) 0.0018(10)
O6 0.0164(14) 0.0117(13) 0.0040(12) -0.0022(10) 0.0029(11) -0.0020(10)
O7 0.0101(12) 0.0072(13) 0.0095(12) -0.0008(10) 0.0050(10) 0.0006(10)
O8 0.0130(13) 0.0123(13) 0.0074(12) -0.0001(10) 0.0041(11) -0.0010(10)
O9 0.0094(12) 0.0095(13) 0.0063(11) 0.0023(10) 0.0024(9) 0.0012(10)
O10 0.0079(12) 0.0105(13) 0.0091(12) -0.0025(10) 0.0001(10) 0.0006(10)
C1 0.015(2) 0.0098(19) 0.0065(17) -0.0005(14) 0.0022(15) 0.0003(15)
C2 0.0118(19) 0.014(2) 0.0114(18) 0.0004(15) 0.0054(15) -0.0013(15)
C3 0.0094(18) 0.0068(18) 0.0084(17) -0.0010(14) 0.0029(15) -0.0023(13)
C4 0.0101(18) 0.0075(18) 0.0102(18) 0.0001(14) 0.0049(15) -0.0008(14)
C5 0.0082(17) 0.0116(19) 0.0080(17) -0.0013(15) 0.0019(14) -0.0007(14)
C6 0.0093(17) 0.0068(18) 0.0050(16) -0.0008(14) 0.0023(14) -0.0005(14)
C7 0.0109(18) 0.0035(17) 0.0092(17) -0.0023(13) 0.0045(15) -0.0040(14)
C8 0.0093(18) 0.0064(18) 0.0105(17) -0.0003(15) 0.0036(14) -0.0003(14)
C9 0.0117(19) 0.0077(18) 0.0086(17) 0.0004(14) 0.0033(15) -0.0034(14)
C10 0.0076(17) 0.022(2) 0.0011(16) 0.0012(15) -0.0020(14) 0.0018(16)
C11 0.0050(16) 0.0113(19) 0.0095(17) 0.0002(15) 0.0046(14) -0.0007(14)
C12 0.0037(16) 0.015(2) 0.0024(16) -0.0017(15) -0.0019(13) -0.0011(15)
O11 0.03(2) 0.02(2) 0.05(2) 0.005(18) -0.006(19) -0.011(16)

loop_
_atom_type_symbol
_atom_type_description
_atom_type_scat_dispersion_real
_atom_type_scat_dispersion_imag
_atom_type_scat_source
C C 0.0033 0.0016 'International Tables Vol C Tables 4.2.6.8 and 6.1.1.4'
H H 0.0000 0.0000 'International Tables Vol C Tables 4.2.6.8 and 6.1.1.4'
N N 0.0061 0.0033 'International Tables Vol C Tables 4.2.6.8 and 6.1.1.4'
O O 0.0106 0.0060 'International Tables Vol C Tables 4.2.6.8 and 6.1.1.4'
Cu Cu 0.3201 1.2651 'International Tables Vol C Tables 4.2.6.8 and 6.1.1.4'

loop_
_geom_angle_atom_site_label_1
_geom_angle_atom_site_label_2
_geom_angle_atom_site_label_3
_geom_angle
_geom_angle_site_symmetry_1
_geom_angle_site_symmetry_3
O9 Cu1 O2 91.89(10) . .
O9 Cu1 O10 173.57(10) . .
O2 Cu1 O10 91.47(10) . .
O9 Cu1 N1 87.82(11) . .
O2 Cu1 N1 176.58(11) . .
O10 Cu1 N1 89.15(11) . .
O9 Cu1 O7 78.17(9) . 6_556
O2 Cu1 O7 91.29(9) . 6_556
O10 Cu1 O7 96.28(9) . 6_556
N1 Cu1 O7 91.99(10) . 6_556
O9 Cu2 O7 88.20(10) 7_556 6_556
O9 Cu2 O1 176.00(10) 7_556 .
O7 Cu2 O1 95.78(10) 6_556 .
O9 Cu2 N2 87.99(10) 7_556 7_556
O7 Cu2 N2 167.09(11) 6_556 7_556
O1 Cu2 N2 88.04(11) . 7_556
O9 Cu2 O9 84.01(9) 7_556 .
O7 Cu2 O9 76.73(9) 6_556 .
O1 Cu2 O9 97.22(9) . .
N2 Cu2 O9 115.09(10) 7_556 .
O3 Cu3 O3 179.59(15) . 2
O3 Cu3 O5 90.06(10) . 6_566
O3 Cu3 O5 89.92(10) 2 6_566
O3 Cu3 O5 89.92(10) . 5_565
O3 Cu3 O5 90.06(10) 2 5_565
O5 Cu3 O5 174.15(14) 6_566 5_565
C2 N1 N2 107.4(3) . .
C2 N1 Cu1 133.7(3) . .
N2 N1 Cu1 118.9(2) . .
C1 N2 N1 106.7(3) . .
C1 N2 Cu2 132.7(3) . 7_556
N1 N2 Cu2 120.2(2) . 7_556
C1 N3 C2 106.6(3) . .
C1 N3 H3 126.7 . .
C2 N3 H3 126.7 . .
C9 O1 Cu2 124.9(2) . .
C9 O2 Cu1 135.2(2) . .
C10 O3 Cu3 107.4(2) . .
C11 O5 Cu3 114.4(2) . 5_565
C12 O7 Cu2 128.7(2) . 6
C12 O7 Cu1 129.9(2) . 6
Cu2 O7 Cu1 94.92(9) 6 6
Cu1 O9 Cu2 121.60(11) . 7_556
Cu1 O9 Cu2 94.42(9) . .
Cu2 O9 Cu2 95.99(9) 7_556 .
Cu1 O9 H9 99.8 . .
Cu2 O9 H9 119.8 7_556 .
Cu2 O9 H9 124.3 . .
Cu1 O10 H10A 126.1 . .
Cu1 O10 H10B 111.2 . .
H10A O10 H10B 105.2 . .
N2 C1 N3 109.7(3) . .
N2 C1 H1 125.1 . .
N3 C1 H1 125.1 . .
N1 C2 N3 109.5(3) . .
N1 C2 H2 125.3 . .
N3 C2 H2 125.3 . .
C4 C3 C8 119.4(3) . .
C4 C3 C9 120.3(3) . .
C8 C3 C9 120.3(3) . .
C5 C4 C3 119.8(3) . .
C5 C4 C10 115.1(3) . .
C3 C4 C10 125.0(3) . .
C4 C5 C6 120.7(3) . .
C4 C5 H5 119.7 . .
C6 C5 H5 119.7 . .
C7 C6 C5 119.9(3) . .
C7 C6 C11 123.9(3) . .
C5 C6 C11 116.0(3) . .
C8 C7 C6 119.6(3) . .
C8 C7 C12 120.8(3) . .
C6 C7 C12 119.7(3) . .
C7 C8 C3 120.3(3) . .
C7 C8 H8 119.8 . .
C3 C8 H8 119.8 . .
O2 C9 O1 126.4(3) . .
O2 C9 C3 115.3(3) . .
O1 C9 C3 118.3(3) . .
O4 C10 O3 125.3(3) . .
O4 C10 C4 119.2(3) . .
O3 C10 C4 115.2(3) . .
O6 C11 O5 126.3(3) . .
O6 C11 C6 119.3(3) . .
O5 C11 C6 114.2(3) . .
O8 C12 O7 126.2(3) . .
O8 C12 C7 121.3(3) . .
O7 C12 C7 112.5(3) . .

loop_
_geom_bond_atom_site_label_1
_geom_bond_atom_site_label_2
_geom_bond_distance
_geom_bond_site_symmetry_2
Cu1 O9 1.920(2) .
Cu1 O2 1.952(2) .
Cu1 O10 1.958(2) .
Cu1 N1 2.008(3) .
Cu1 O7 2.361(2) 6_556
Cu2 O9 1.927(2) 7_556
Cu2 O7 1.947(2) 6_556
Cu2 O1 1.960(2) .
Cu2 N2 1.994(3) 7_556
Cu2 O9 2.400(2) .
Cu3 O3 1.932(2) .
Cu3 O3 1.932(2) 2
Cu3 O5 1.961(2) 6_566
Cu3 O5 1.961(2) 5_565
N1 C2 1.314(5) .
N1 N2 1.376(4) .
N2 C1 1.323(4) .
N2 Cu2 1.994(3) 7_556
N3 C1 1.336(5) .
N3 C2 1.346(5) .
N3 H3 0.8800 .
O1 C9 1.267(4) .
O2 C9 1.260(4) .
O3 C10 1.269(5) .
O4 C10 1.244(5) .
O5 C11 1.261(4) .
O5 Cu3 1.961(2) 5_565
O6 C11 1.254(4) .
O7 C12 1.282(4) .
O7 Cu2 1.947(2) 6
O7 Cu1 2.361(2) 6
O8 C12 1.233(4) .
O9 Cu2 1.927(2) 7_556
O9 H9 0.8499 .
O10 H10A 0.8500 .
O10 H10B 0.8499 .
C1 H1 0.9500 .
C2 H2 0.9500 .
C3 C4 1.397(5) .
C3 C8 1.406(5) .
C3 C9 1.505(5) .
C4 C5 1.381(5) .
C4 C10 1.508(5) .
C5 C6 1.394(5) .
C5 H5 0.9500 .
C6 C7 1.393(5) .
C6 C11 1.500(5) .
C7 C8 1.390(5) .
C7 C12 1.515(4) .
C8 H8 0.9500 .

loop_
_geom_torsion_atom_site_label_1
_geom_torsion_atom_site_label_2
_geom_torsion_atom_site_label_3
_geom_torsion_atom_site_label_4
_geom_torsion
_geom_torsion_site_symmetry_1
_geom_torsion_site_symmetry_4
O9 Cu1 N1 C2 167.8(3) . .
O2 Cu1 N1 C2 82.6(19) . .
O10 Cu1 N1 C2 -17.9(3) . .
O7 Cu1 N1 C2 -114.2(3) 6_556 .
O9 Cu1 N1 N2 -14.9(2) . .
O2 Cu1 N1 N2 -100.1(19) . .
O10 Cu1 N1 N2 159.5(2) . .
O7 Cu1 N1 N2 63.2(2) 6_556 .
C2 N1 N2 C1 -0.3(4) . .
Cu1 N1 N2 C1 -178.3(2) . .
C2 N1 N2 Cu2 -174.8(2) . 7_556
Cu1 N1 N2 Cu2 7.2(3) . 7_556
O9 Cu2 O1 C9 -129.2(14) 7_556 .
O7 Cu2 O1 C9 55.8(3) 6_556 .
N2 Cu2 O1 C9 -136.6(3) 7_556 .
O9 Cu2 O1 C9 -21.5(3) . .
O9 Cu1 O2 C9 56.6(3) . .
O10 Cu1 O2 C9 -117.9(3) . .
N1 Cu1 O2 C9 141.7(18) . .
O7 Cu1 O2 C9 -21.6(3) 6_556 .
O3 Cu3 O3 C10 177.1(2) 2 .
O5 Cu3 O3 C10 90.0(2) 6_566 .
O5 Cu3 O3 C10 -95.8(2) 5_565 .
O2 Cu1 O9 Cu2 -164.30(14) . 7_556
O10 Cu1 O9 Cu2 -42.8(9) . 7_556
N1 Cu1 O9 Cu2 19.11(15) . 7_556
O7 Cu1 O9 Cu2 -73.38(13) 6_556 7_556
O2 Cu1 O9 Cu2 -64.49(10) . .
O10 Cu1 O9 Cu2 57.0(9) . .
N1 Cu1 O9 Cu2 118.92(10) . .
O7 Cu1 O9 Cu2 26.43(7) 6_556 .
O9 Cu2 O9 Cu1 -122.45(13) 7_556 .
O7 Cu2 O9 Cu1 -32.88(9) 6_556 .
O1 Cu2 O9 Cu1 61.39(10) . .
N2 Cu2 O9 Cu1 152.61(11) 7_556 .
O9 Cu2 O9 Cu2 0.0 7_556 7_556
O7 Cu2 O9 Cu2 89.57(10) 6_556 7_556
O1 Cu2 O9 Cu2 -176.17(10) . 7_556
N2 Cu2 O9 Cu2 -84.94(12) 7_556 7_556
N1 N2 C1 N3 0.2(4) . .
Cu2 N2 C1 N3 173.6(2) 7_556 .
C2 N3 C1 N2 0.1(4) . .
N2 N1 C2 N3 0.4(4) . .
Cu1 N1 C2 N3 178.0(2) . .
C1 N3 C2 N1 -0.3(4) . .
C8 C3 C4 C5 -5.3(5) . .
C9 C3 C4 C5 171.7(3) . .
C8 C3 C4 C10 171.1(3) . .
C9 C3 C4 C10 -11.9(5) . .
C3 C4 C5 C6 3.7(5) . .
C10 C4 C5 C6 -173.0(3) . .
C4 C5 C6 C7 1.3(5) . .
C4 C5 C6 C11 176.3(3) . .
C5 C6 C7 C8 -4.7(5) . .
C11 C6 C7 C8 -179.3(3) . .
C5 C6 C7 C12 174.8(3) . .
C11 C6 C7 C12 0.2(5) . .
C6 C7 C8 C3 3.1(5) . .
C12 C7 C8 C3 -176.3(3) . .
C4 C3 C8 C7 1.8(5) . .
C9 C3 C8 C7 -175.2(3) . .
Cu1 O2 C9 O1 -7.4(6) . .
Cu1 O2 C9 C3 174.0(2) . .
Cu2 O1 C9 O2 -8.2(5) . .
Cu2 O1 C9 C3 170.4(2) . .
C4 C3 C9 O2 -1.5(5) . .
C8 C3 C9 O2 175.5(3) . .
C4 C3 C9 O1 179.8(3) . .
C8 C3 C9 O1 -3.2(5) . .
Cu3 O3 C10 O4 16.3(4) . .
Cu3 O3 C10 C4 -169.8(2) . .
C5 C4 C10 O4 102.5(4) . .
C3 C4 C10 O4 -74.1(5) . .
C5 C4 C10 O3 -71.9(4) . .
C3 C4 C10 O3 111.6(4) . .
Cu3 O5 C11 O6 30.8(4) 5_565 .
Cu3 O5 C11 C6 -143.8(2) 5_565 .
C7 C6 C11 O6 50.0(5) . .
C5 C6 C11 O6 -124.8(3) . .
C7 C6 C11 O5 -135.0(3) . .
C5 C6 C11 O5 50.2(4) . .
Cu2 O7 C12 O8 19.7(5) 6 .
Cu1 O7 C12 O8 -124.6(3) 6 .
Cu2 O7 C12 C7 -160.8(2) 6 .
Cu1 O7 C12 C7 54.8(4) 6 .
C8 C7 C12 O8 -120.5(4) . .
C6 C7 C12 O8 60.0(4) . .
C8 C7 C12 O7 60.0(4) . .
C6 C7 C12 O7 -119.5(3) . .
